data_2224213
loop_
_publ_author_name
'Guo, Huan-Mei'
'Liu, Le-Qing'
'Yang, Jie'
'Jian, Fang-Fang'

_publ_section_title
;
 3-(4-Methoxyphenyl)-1-(2-nitrophenyl)prop-2-en-1-one
;
_journal_coeditor_code FL2279
_journal_issue 12
_journal_name_full 'Acta Crystallographica Section E'
_journal_page_first o3117
_journal_paper_doi 10.1107/S1600536809048120
_journal_volume 65
_journal_year 2009
_chemical_formula_iupac 'C16 H13 N O4'
_chemical_formula_moiety 'C16 H13 N O4'
_chemical_formula_sum 'C16 H13 N O4'
_chemical_formula_weight 283.27
_chemical_name_systematic
;
3-(4-Methoxyphenyl)-1-(2-nitrophenyl)prop-2-en-1-one
;
_space_group_IT_number 14
_symmetry_cell_setting monoclinic
_symmetry_space_group_name_Hall '-P 2ybc'
_symmetry_space_group_name_H-M 'P 1 21/c 1'
_atom_sites_solution_hydrogens geom
_atom_sites_solution_primary direct
_atom_sites_solution_secondary difmap
_audit_creation_method SHELXL-97
_cell_angle_alpha 90.00
_cell_angle_beta 94.59(3)
_cell_angle_gamma 90.00
_cell_formula_units_Z 4
_cell_length_a 11.594(2)
_cell_length_b 7.7736(16)
_cell_length_c 15.174(3)
_cell_measurement_reflns_used 2667
_cell_measurement_temperature 293(2)
_cell_measurement_theta_max 27.47
_cell_measurement_theta_min 3.10
_cell_volume 1363.2(5)
_computing_cell_refinement 'SAINT (Bruker, 1997)'
_computing_data_collection 'SMART (Bruker, 1997)'
_computing_data_reduction 'SAINT (Bruker, 1997)'
_computing_molecular_graphics 'SHELXTL (Sheldrick, 2008)'
_computing_publication_material 'SHELXTL (Sheldrick, 2008)'
_computing_structure_refinement 'SHELXL97 (Sheldrick, 2008)'
_computing_structure_solution 'SHELXS97 (Sheldrick, 2008)'
_diffrn_ambient_temperature 293(2)
_diffrn_measured_fraction_theta_full 0.998
_diffrn_measured_fraction_theta_max 0.998
_diffrn_measurement_device_type 'Bruker sMART CCD area-detector'
_diffrn_measurement_method 'phi and omega scans'
_diffrn_radiation_monochromator graphite
_diffrn_radiation_source 'fine-focus sealed tube'
_diffrn_radiation_type MoK\a
_diffrn_radiation_wavelength 0.71073
_diffrn_reflns_av_R_equivalents 0.0181
_diffrn_reflns_av_sigmaI/netI 0.0154
_diffrn_reflns_limit_h_max 15
_diffrn_reflns_limit_h_min -15
_diffrn_reflns_limit_k_max 8
_diffrn_reflns_limit_k_min -10
_diffrn_reflns_limit_l_max 19
_diffrn_reflns_limit_l_min -19
_diffrn_reflns_number 12773
_diffrn_reflns_theta_full 27.47
_diffrn_reflns_theta_max 27.47
_diffrn_reflns_theta_min 3.10
_exptl_absorpt_coefficient_mu 0.100
_exptl_absorpt_correction_type none
_exptl_crystal_colour yellow
_exptl_crystal_density_diffrn 1.380
_exptl_crystal_density_method 'not measured'
_exptl_crystal_description bar
_exptl_crystal_F_000 592
_exptl_crystal_size_max 0.21
_exptl_crystal_size_mid 0.18
_exptl_crystal_size_min 0.10
_refine_diff_density_max 0.190
_refine_diff_density_min -0.218
_refine_ls_extinction_method none
_refine_ls_goodness_of_fit_ref 1.081
_refine_ls_hydrogen_treatment constr
_refine_ls_matrix_type full
_refine_ls_number_parameters 190
_refine_ls_number_reflns 3107
_refine_ls_number_restraints 0
_refine_ls_restrained_S_all 1.081
_refine_ls_R_factor_all 0.0461
_refine_ls_R_factor_gt 0.0409
_refine_ls_shift/su_max 0.000
_refine_ls_shift/su_mean 0.000
_refine_ls_structure_factor_coef Fsqd
_refine_ls_weighting_details 'calc w=1/[\s^2^(Fo^2^)+(0.0747P)^2^+0.1570P] where P=(Fo^2^+2Fc^2^)/3'
_refine_ls_weighting_scheme calc
_refine_ls_wR_factor_gt 0.1190
_refine_ls_wR_factor_ref 0.1244
_reflns_number_gt 2667
_reflns_number_total 3107
_reflns_threshold_expression >2\s(I)
_cod_data_source_file fl2279.cif
_cod_data_source_block I
_cod_depositor_comments
;
The following automatic conversions were performed:
'_symmetry_cell_setting' value 'Monoclinic' changed to 'monoclinic'
according to '/home/saulius/struct/CIF-dictionaries/cif_core.dic'
dictionary named 'cif_core.dic' version 2.4.1 from 2010-06-29.

Automatic conversion script
Id: cif_fix_enum 1527 2010-12-29 10:47:43Z saulius 

The following automatic conversions were performed:

'_symmetry_cell_setting' value 'Monoclinic' changed to 'monoclinic'
according to /home/saulius/struct/CIF-dictionaries/cif_core.dic
dictionary named 'cif_core.dic' version 2.4.1 from 2010-06-29.

Automatic conversion script
Id: cif_fix_values 1715 2011-07-08 13:25:40Z adriana 
;
_cod_original_cell_volume 1363.1(5)
_cod_original_sg_symbol_Hall '-P 2ybc '
_cod_original_sg_symbol_H-M 'P 21/c'
_cod_database_code 2224213
_cod_database_fobs_code 2224213

loop_
_symmetry_equiv_pos_as_xyz
'x, y, z'
'-x, y+1/2, -z+1/2'
'-x, -y, -z'
'x, -y-1/2, z-1/2'

loop_
_atom_site_type_symbol
_atom_site_label
_atom_site_fract_x
_atom_site_fract_y
_atom_site_fract_z
_atom_site_U_iso_or_equiv
_atom_site_adp_type
_atom_site_calc_flag
_atom_site_refinement_flags
_atom_site_occupancy
_atom_site_disorder_assembly
_atom_site_disorder_group
C C8 0.72395(9) 0.18277(14) 0.22201(7) 0.0385(2) Uani d . 1 . .
H H8A 0.7810 0.2655 0.2340 0.046 Uiso calc R 1 . .
O O4 0.82958(9) 0.02414(13) 0.02294(6) 0.0603(3) Uani d . 1 . .
C C5 0.63411(9) 0.17369(13) 0.28408(7) 0.0371(2) Uani d . 1 . .
N N1 1.07316(9) 0.10395(13) 0.16402(6) 0.0447(2) Uani d . 1 . .
C C2 0.46388(9) 0.17332(14) 0.40548(8) 0.0402(3) Uani d . 1 . .
C C7 0.44279(10) 0.09466(16) 0.32265(8) 0.0482(3) Uani d . 1 . .
H H7A 0.3714 0.0436 0.3073 0.058 Uiso calc R 1 . .
O O3 1.01265(9) -0.02297(12) 0.16921(7) 0.0611(3) Uani d . 1 . .
C C16 0.85299(10) 0.42736(15) 0.08146(8) 0.0442(3) Uani d . 1 . .
H H16A 0.7755 0.4334 0.0604 0.053 Uiso calc R 1 . .
C C11 0.90152(9) 0.26829(14) 0.10358(7) 0.0359(2) Uani d . 1 . .
C C12 1.01784(9) 0.26616(13) 0.13472(7) 0.0362(2) Uani d . 1 . .
C C6 0.52710(10) 0.09263(15) 0.26394(8) 0.0445(3) Uani d . 1 . .
H H6A 0.5130 0.0366 0.2100 0.053 Uiso calc R 1 . .
C C13 1.08378(10) 0.41407(16) 0.14300(8) 0.0454(3) Uani d . 1 . .
H H13A 1.1615 0.4087 0.1636 0.054 Uiso calc R 1 . .
C C9 0.73401(10) 0.08635(15) 0.15007(8) 0.0435(3) Uani d . 1 . .
H H9A 0.6811 -0.0023 0.1384 0.052 Uiso calc R 1 . .
C C14 1.03253(12) 0.57038(15) 0.12026(9) 0.0514(3) Uani d . 1 . .
H H14A 1.0760 0.6710 0.1254 0.062 Uiso calc R 1 . .
C C4 0.65192(9) 0.25538(14) 0.36590(8) 0.0414(3) Uani d . 1 . .
H H4A 0.7213 0.3129 0.3799 0.050 Uiso calc R 1 . .
O O2 1.17769(9) 0.10328(15) 0.18354(8) 0.0719(3) Uani d . 1 . .
C C10 0.82364(10) 0.11242(15) 0.08857(7) 0.0409(3) Uani d . 1 . .
C C15 0.91755(12) 0.57743(15) 0.09011(9) 0.0493(3) Uani d . 1 . .
H H15A 0.8831 0.6828 0.0755 0.059 Uiso calc R 1 . .
C C3 0.56915(10) 0.25320(14) 0.42687(8) 0.0410(3) Uani d . 1 . .
H H3A 0.5842 0.3051 0.4818 0.049 Uiso calc R 1 . .
O O1 0.37527(8) 0.16582(14) 0.45895(6) 0.0582(3) Uani d . 1 . .
C C1 0.39013(13) 0.24330(19) 0.54405(9) 0.0596(4) Uani d . 1 . .
H H1A 0.3210 0.2283 0.5740 0.089 Uiso calc R 1 . .
H H1B 0.4054 0.3639 0.5378 0.089 Uiso calc R 1 . .
H H1C 0.4540 0.1900 0.5778 0.089 Uiso calc R 1 . .

loop_
_atom_site_aniso_label
_atom_site_aniso_U_11
_atom_site_aniso_U_22
_atom_site_aniso_U_33
_atom_site_aniso_U_12
_atom_site_aniso_U_13
_atom_site_aniso_U_23
C8 0.0357(5) 0.0373(5) 0.0419(5) -0.0036(4) -0.0006(4) 0.0031(4)
O4 0.0715(6) 0.0603(6) 0.0498(5) -0.0125(5) 0.0103(4) -0.0185(4)
C5 0.0369(5) 0.0338(5) 0.0400(5) -0.0028(4) 0.0002(4) 0.0032(4)
N1 0.0496(5) 0.0450(5) 0.0397(5) 0.0120(4) 0.0042(4) -0.0005(4)
C2 0.0387(5) 0.0357(5) 0.0467(6) -0.0029(4) 0.0060(4) 0.0029(4)
C7 0.0404(6) 0.0522(7) 0.0516(7) -0.0158(5) 0.0010(5) -0.0042(5)
O3 0.0728(6) 0.0398(5) 0.0711(6) 0.0075(4) 0.0090(5) 0.0099(4)
C16 0.0426(6) 0.0422(6) 0.0481(6) 0.0065(4) 0.0056(5) 0.0045(5)
C11 0.0386(5) 0.0361(5) 0.0338(5) 0.0004(4) 0.0068(4) -0.0003(4)
C12 0.0396(5) 0.0365(5) 0.0330(5) 0.0047(4) 0.0061(4) -0.0024(4)
C6 0.0438(6) 0.0472(6) 0.0419(6) -0.0112(5) -0.0004(5) -0.0041(5)
C13 0.0394(5) 0.0485(7) 0.0487(6) -0.0032(5) 0.0060(5) -0.0088(5)
C9 0.0432(6) 0.0406(6) 0.0466(6) -0.0093(4) 0.0018(5) -0.0011(5)
C14 0.0590(7) 0.0378(6) 0.0590(7) -0.0104(5) 0.0145(6) -0.0077(5)
C4 0.0349(5) 0.0418(6) 0.0467(6) -0.0067(4) -0.0012(4) -0.0029(5)
O2 0.0501(6) 0.0756(7) 0.0877(8) 0.0208(5) -0.0089(5) 0.0045(6)
C10 0.0440(6) 0.0387(6) 0.0396(5) -0.0008(4) 0.0007(4) -0.0014(4)
C15 0.0618(7) 0.0337(6) 0.0537(7) 0.0077(5) 0.0134(6) 0.0041(5)
C3 0.0406(6) 0.0400(6) 0.0417(5) -0.0026(4) -0.0006(4) -0.0044(4)
O1 0.0492(5) 0.0682(6) 0.0593(5) -0.0160(4) 0.0177(4) -0.0100(5)
C1 0.0642(8) 0.0620(8) 0.0548(7) 0.0018(6) 0.0188(6) -0.0020(6)

loop_
_atom_type_symbol
_atom_type_description
_atom_type_scat_dispersion_real
_atom_type_scat_dispersion_imag
_atom_type_scat_source
C C 0.0033 0.0016 'International Tables Vol C Tables 4.2.6.8 and 6.1.1.4'
H H 0.0000 0.0000 'International Tables Vol C Tables 4.2.6.8 and 6.1.1.4'
N N 0.0061 0.0033 'International Tables Vol C Tables 4.2.6.8 and 6.1.1.4'
O O 0.0106 0.0060 'International Tables Vol C Tables 4.2.6.8 and 6.1.1.4'

loop_
_geom_angle_atom_site_label_1
_geom_angle_atom_site_label_2
_geom_angle_atom_site_label_3
_geom_angle_site_symmetry_1
_geom_angle_site_symmetry_3
_geom_angle
_geom_angle_publ_flag
C9 C8 C5 . . 127.78(10) ?
C9 C8 H8A . . 116.1 ?
C5 C8 H8A . . 116.1 ?
C4 C5 C6 . . 117.62(10) ?
C4 C5 C8 . . 119.30(9) ?
C6 C5 C8 . . 123.02(10) ?
O3 N1 O2 . . 123.06(11) ?
O3 N1 C12 . . 118.43(10) ?
O2 N1 C12 . . 118.50(11) ?
O1 C2 C3 . . 124.96(11) ?
O1 C2 C7 . . 115.49(10) ?
C3 C2 C7 . . 119.55(11) ?
C6 C7 C2 . . 120.28(10) ?
C6 C7 H7A . . 119.9 ?
C2 C7 H7A . . 119.9 ?
C15 C16 C11 . . 121.41(11) ?
C15 C16 H16A . . 119.3 ?
C11 C16 H16A . . 119.3 ?
C16 C11 C12 . . 117.07(10) ?
C16 C11 C10 . . 116.75(10) ?
C12 C11 C10 . . 126.14(9) ?
C13 C12 C11 . . 122.33(10) ?
C13 C12 N1 . . 117.55(10) ?
C11 C12 N1 . . 120.05(10) ?
C7 C6 C5 . . 121.06(11) ?
C7 C6 H6A . . 119.5 ?
C5 C6 H6A . . 119.5 ?
C12 C13 C14 . . 119.00(11) ?
C12 C13 H13A . . 120.5 ?
C14 C13 H13A . . 120.5 ?
C8 C9 C10 . . 123.72(10) ?
C8 C9 H9A . . 118.1 ?
C10 C9 H9A . . 118.1 ?
C15 C14 C13 . . 120.22(11) ?
C15 C14 H14A . . 119.9 ?
C13 C14 H14A . . 119.9 ?
C3 C4 C5 . . 121.84(10) ?
C3 C4 H4A . . 119.1 ?
C5 C4 H4A . . 119.1 ?
O4 C10 C9 . . 122.22(11) ?
O4 C10 C11 . . 120.10(11) ?
C9 C10 C11 . . 117.30(9) ?
C14 C15 C16 . . 119.96(11) ?
C14 C15 H15A . . 120.0 ?
C16 C15 H15A . . 120.0 ?
C2 C3 C4 . . 119.58(10) ?
C2 C3 H3A . . 120.2 ?
C4 C3 H3A . . 120.2 ?
C2 O1 C1 . . 118.75(10) ?
O1 C1 H1A . . 109.5 ?
O1 C1 H1B . . 109.5 ?
H1A C1 H1B . . 109.5 ?
O1 C1 H1C . . 109.5 ?
H1A C1 H1C . . 109.5 ?
H1B C1 H1C . . 109.5 ?

loop_
_geom_bond_atom_site_label_1
_geom_bond_atom_site_label_2
_geom_bond_site_symmetry_2
_geom_bond_distance
_geom_bond_publ_flag
C8 C9 . 1.3369(17) ?
C8 C5 . 1.4609(16) ?
C8 H8A . 0.9300 ?
O4 C10 . 1.2159(15) ?
C5 C4 . 1.3951(16) ?
C5 C6 . 1.4031(15) ?
N1 O3 . 1.2168(14) ?
N1 O2 . 1.2242(15) ?
N1 C12 . 1.4674(14) ?
C2 O1 . 1.3604(14) ?
C2 C3 . 1.3846(16) ?
C2 C7 . 1.4015(17) ?
C7 C6 . 1.3743(18) ?
C7 H7A . 0.9300 ?
C16 C15 . 1.3866(18) ?
C16 C11 . 1.3885(15) ?
C16 H16A . 0.9300 ?
C11 C12 . 1.3929(15) ?
C11 C10 . 1.5174(15) ?
C12 C13 . 1.3809(16) ?
C6 H6A . 0.9300 ?
C13 C14 . 1.3841(18) ?
C13 H13A . 0.9300 ?
C9 C10 . 1.4653(17) ?
C9 H9A . 0.9300 ?
C14 C15 . 1.3753(19) ?
C14 H14A . 0.9300 ?
C4 C3 . 1.3854(17) ?
C4 H4A . 0.9300 ?
C15 H15A . 0.9300 ?
C3 H3A . 0.9300 ?
O1 C1 . 1.4227(17) ?
C1 H1A . 0.9600 ?
C1 H1B . 0.9600 ?
C1 H1C . 0.9600 ?

loop_
_geom_hbond_atom_site_label_D
_geom_hbond_atom_site_label_H
_geom_hbond_atom_site_label_A
_geom_hbond_site_symmetry_A
_geom_hbond_distance_DH
_geom_hbond_distance_HA
_geom_hbond_distance_DA
_geom_hbond_angle_DHA
_geom_hbond_publ_flag
C16 H16A O1 2_655 0.93 2.51 3.2490(10) 136 yes
C14 H14A O3 1_565 0.93 2.59 3.259(2) 129 yes

loop_
_cod_related_entry_id
_cod_related_entry_database
_cod_related_entry_code
1 ChemSpider 7730246
